data_1537528
loop_
_publ_author_name
'Klein Haneveld, A.J.'
'Jellinek, F.'

_publ_section_title
;
 Some ternary uranium chalcogenides
;
_journal_name_full 'Journal of the Less-Common Metals'
_journal_page_first 123
_journal_page_last 129
_journal_volume 18
_journal_year 1969
_chemical_formula_sum 'Sb Te U'
_chemical_name_systematic 'U Sb Te'
_space_group_IT_number 129
_symmetry_space_group_name_Hall 'P 4ab 2ab -1ab'
_symmetry_space_group_name_H-M 'P 4/n m m :1'
_cell_angle_alpha 90
_cell_angle_beta 90
_cell_angle_gamma 90
_cell_formula_units_Z 2
_cell_length_a 4.3185
_cell_length_b 4.3185
_cell_length_c 9.057
_cell_volume 168.908
_citation_journal_id_ASTM JCOMAH
_cod_data_source_file KleinHaneveld_JCOMAH_1969_1210.cif
_cod_data_source_block Sb1Te1U1
_cod_original_sg_symbol_Hall '-P 4a 2a (x-1/4,y+1/4,z)'
_cod_original_formula_sum 'Sb1 Te1 U1'
_cod_database_code 1537528

loop_
_symmetry_equiv_pos_as_xyz
x,y,z
-y+1/2,x+1/2,z
-x,-y,z
y+1/2,-x+1/2,z
x+1/2,-y+1/2,-z
y,x,-z
-x+1/2,y+1/2,-z
-y,-x,-z
-x+1/2,-y+1/2,-z
y,-x,-z
x+1/2,y+1/2,-z
-y,x,-z
-x,y,z
-y+1/2,-x+1/2,z
x,-y,z
y+1/2,x+1/2,z

loop_
_atom_site_label
_atom_site_type_symbol
_atom_site_fract_x
_atom_site_fract_y
_atom_site_fract_z
_atom_site_occupancy
_atom_site_U_iso_or_equiv
Sb1 Sb 0 0 0 1 0.0
Te1 Te 0 0.5 0.6289 1 0.0
U1 U 0 0.5 0.2685 1 0.0
